data_4089443
loop_
_publ_author_name
'Laskowski, Nadine'
'Reis, Eva-Maria'
'K\"otzner, Lisa'
'Baus, Johannes A.'
'Burschka, Christian'
'Tacke, Reinhold'

_publ_section_title
;
 Synthesis of Silicon-Functionalized (Silylmethyl)silanes and
 \a,\w-Dichlorocarbosilanes Using the TMOP (2,4,6-Trimethoxyphenyl)
 Protecting Group: (TMOP)Me2SiCH2Cl and (TMOP)2MeSiCH2Cl as Reagents To
 Introduce the ClMe2SiCH2, MeOMe2SiCH2, or Cl2MeSiCH2 Group by
 Nucleophilic Substitution at Silicon
;
_journal_issue 11
_journal_name_full Organometallics
_journal_page_first 3269
_journal_paper_doi 10.1021/om400190q
_journal_volume 32
_journal_year 2013
_chemical_formula_moiety 'C15 H28 O3 Si2'
_chemical_formula_sum 'C15 H28 O3 Si2'
_chemical_formula_weight 312.55
_space_group_IT_number 14
_space_group_name_Hall '-P 2ybc'
_space_group_name_H-M_alt 'P 1 21/c 1'
_symmetry_cell_setting monoclinic
_symmetry_space_group_name_H-M 'P 1 21/c 1'
_atom_sites_solution_hydrogens geom
_atom_sites_solution_primary direct
_atom_sites_solution_secondary difmap
_audit_creation_method SHELXL-97
_cell_angle_alpha 90.00
_cell_angle_beta 96.78(3)
_cell_angle_gamma 90.00
_cell_formula_units_Z 4
_cell_length_a 8.8734(18)
_cell_length_b 25.995(5)
_cell_length_c 8.1597(16)
_cell_measurement_reflns_used 5000
_cell_measurement_temperature 193(2)
_cell_measurement_theta_max 26.5
_cell_measurement_theta_min 7.45
_cell_volume 1869.0(6)
_computing_cell_refinement Stoe-IPDS
_computing_data_collection Stoe-IPDS
_computing_data_reduction Stoe-IPDS
_computing_molecular_graphics Ortep/Povray
_computing_publication_material Bruker-SHELXTL
_computing_structure_refinement 'SHELXL-97 (Sheldrick, 1997)'
_computing_structure_solution 'SHELXS-97 (Sheldrick, 1990)'
_diffrn_ambient_temperature 193(2)
_diffrn_measured_fraction_theta_full 0.937
_diffrn_measured_fraction_theta_max 0.937
_diffrn_measurement_device_type Stoe-IPDS_image_plate
_diffrn_measurement_method omega_scan
_diffrn_radiation_monochromator graphite
_diffrn_radiation_source 'fine-focus sealed tube'
_diffrn_radiation_type MoK\a
_diffrn_radiation_wavelength 0.71073
_diffrn_reflns_av_R_equivalents 0.0683
_diffrn_reflns_av_sigmaI/netI 0.0365
_diffrn_reflns_limit_h_max 11
_diffrn_reflns_limit_h_min -11
_diffrn_reflns_limit_k_max 34
_diffrn_reflns_limit_k_min -34
_diffrn_reflns_limit_l_max 10
_diffrn_reflns_limit_l_min -10
_diffrn_reflns_number 20439
_diffrn_reflns_theta_full 27.89
_diffrn_reflns_theta_max 27.89
_diffrn_reflns_theta_min 3.90
_exptl_absorpt_coefficient_mu 0.194
_exptl_absorpt_correction_type none
_exptl_crystal_colour colourless
_exptl_crystal_density_diffrn 1.111
_exptl_crystal_density_method 'not measured'
_exptl_crystal_description block
_exptl_crystal_F_000 680
_exptl_crystal_size_max 0.5
_exptl_crystal_size_mid 0.5
_exptl_crystal_size_min 0.5
_refine_diff_density_max 0.365
_refine_diff_density_min -0.330
_refine_diff_density_rms
'0.045 -2 28 -3 2.68 0.34 -2 25 -2 1.88 0.34 -5 25 -1 4.16 0.33 4 -19 -7 3.04 0.48 3 -23 -7 19.57 0.54 2 26 0.00'
_refine_ls_extinction_method none
_refine_ls_goodness_of_fit_ref 1.073
_refine_ls_hydrogen_treatment constr
_refine_ls_matrix_type full
_refine_ls_number_parameters 189
_refine_ls_number_reflns 4188
_refine_ls_number_restraints 0
_refine_ls_restrained_S_all 1.073
_refine_ls_R_factor_all 0.0504
_refine_ls_R_factor_gt 0.0448
_refine_ls_shift/su_max 0.002
_refine_ls_shift/su_mean 0.000
_refine_ls_structure_factor_coef Fsqd
_refine_ls_weighting_details 'calc w=1/[\s^2^(Fo^2^)+(0.0674P)^2^+0.4976P] where P=(Fo^2^+2Fc^2^)/3'
_refine_ls_weighting_scheme calc
_refine_ls_wR_factor_gt 0.1236
_refine_ls_wR_factor_ref 0.1279
_reflns_number_gt 3687
_reflns_number_total 4188
_reflns_threshold_expression >2sigma(I)
_cod_data_source_file om400190q_si_001.cif
_cod_data_source_block rei13e
_cod_original_sg_symbol_H-M P21/c
_cod_database_code 4089443

loop_
_symmetry_equiv_pos_as_xyz
'x, y, z'
'-x, y+1/2, -z+1/2'
'-x, -y, -z'
'x, -y-1/2, z-1/2'

loop_
_atom_site_label
_atom_site_type_symbol
_atom_site_fract_x
_atom_site_fract_y
_atom_site_fract_z
_atom_site_U_iso_or_equiv
_atom_site_adp_type
_atom_site_occupancy
_atom_site_symmetry_multiplicity
_atom_site_calc_flag
_atom_site_refinement_flags
Si1 Si 0.33251(5) 0.662660(14) 0.08389(5) 0.03498(14) Uani 1 1 d .
Si2 Si 0.63052(5) 0.656904(17) 0.36419(6) 0.03948(14) Uani 1 1 d .
O1 O 0.34228(16) 0.55800(4) -0.10847(15) 0.0471(3) Uani 1 1 d .
O2 O 0.07924(14) 0.45458(4) 0.26147(14) 0.0397(3) Uani 1 1 d .
O3 O 0.18281(14) 0.63200(4) 0.36630(14) 0.0414(3) Uani 1 1 d .
C1 C 0.26436(17) 0.59550(5) 0.13027(18) 0.0320(3) Uani 1 1 d .
C2 C 0.27301(17) 0.55147(5) 0.03153(18) 0.0330(3) Uani 1 1 d .
C3 C 0.21401(18) 0.50354(5) 0.07082(18) 0.0332(3) Uani 1 1 d .
H3 H 0.2221 0.4746 0.0013 0.040 Uiso 1 1 calc R
C4 C 0.14376(17) 0.49925(5) 0.21299(18) 0.0321(3) Uani 1 1 d .
C5 C 0.13123(18) 0.54144(5) 0.31655(19) 0.0347(3) Uani 1 1 d .
H5 H 0.0828 0.5383 0.4139 0.042 Uiso 1 1 calc R
C6 C 0.19177(17) 0.58820(5) 0.27282(18) 0.0330(3) Uani 1 1 d .
C7 C 0.3540(2) 0.51467(6) -0.2139(2) 0.0481(4) Uani 1 1 d .
H7A H 0.4110 0.4872 -0.1520 0.072 Uiso 1 1 calc R
H7B H 0.4069 0.5248 -0.3077 0.072 Uiso 1 1 calc R
H7C H 0.2521 0.5022 -0.2544 0.072 Uiso 1 1 calc R
C8 C 0.0906(2) 0.41038(6) 0.1585(2) 0.0424(4) Uani 1 1 d .
H8A H 0.0479 0.4185 0.0452 0.064 Uiso 1 1 calc R
H8B H 0.0343 0.3817 0.2000 0.064 Uiso 1 1 calc R
H8C H 0.1976 0.4007 0.1600 0.064 Uiso 1 1 calc R
C9 C 0.1248(2) 0.62725(6) 0.5206(2) 0.0436(4) Uani 1 1 d .
H9A H 0.0204 0.6143 0.5028 0.065 Uiso 1 1 calc R
H9B H 0.1261 0.6610 0.5744 0.065 Uiso 1 1 calc R
H9C H 0.1879 0.6032 0.5910 0.065 Uiso 1 1 calc R
C10 C 0.4395(2) 0.66483(6) -0.1008(2) 0.0471(4) Uani 1 1 d .
H10A H 0.4880 0.6985 -0.1067 0.071 Uiso 1 1 calc R
H10B H 0.3692 0.6592 -0.2011 0.071 Uiso 1 1 calc R
H10C H 0.5174 0.6379 -0.0912 0.071 Uiso 1 1 calc R
C11 C 0.1616(2) 0.70562(7) 0.0385(3) 0.0564(5) Uani 1 1 d .
H11A H 0.1949 0.7406 0.0156 0.085 Uiso 1 1 calc R
H11B H 0.1043 0.7062 0.1340 0.085 Uiso 1 1 calc R
H11C H 0.0967 0.6924 -0.0579 0.085 Uiso 1 1 calc R
C12 C 0.45816(19) 0.69091(5) 0.2625(2) 0.0373(3) Uani 1 1 d .
H12A H 0.4929 0.7247 0.2253 0.045 Uiso 1 1 calc R
H12B H 0.3926 0.6980 0.3500 0.045 Uiso 1 1 calc R
C13 C 0.7544(2) 0.63591(9) 0.2064(3) 0.0571(5) Uani 1 1 d .
H13A H 0.8441 0.6183 0.2613 0.086 Uiso 1 1 calc R
H13B H 0.7864 0.6661 0.1472 0.086 Uiso 1 1 calc R
H13C H 0.6978 0.6124 0.1280 0.086 Uiso 1 1 calc R
C14 C 0.5763(3) 0.59884(8) 0.4800(2) 0.0542(5) Uani 1 1 d .
H14A H 0.5137 0.5759 0.4047 0.081 Uiso 1 1 calc R
H14B H 0.5186 0.6096 0.5694 0.081 Uiso 1 1 calc R
H14C H 0.6682 0.5806 0.5266 0.081 Uiso 1 1 calc R
C15 C 0.7380(3) 0.70266(9) 0.5135(3) 0.0640(6) Uani 1 1 d .
H15A H 0.8255 0.6849 0.5728 0.096 Uiso 1 1 calc R
H15B H 0.6713 0.7150 0.5926 0.096 Uiso 1 1 calc R
H15C H 0.7734 0.7320 0.4529 0.096 Uiso 1 1 calc R

loop_
_atom_site_aniso_label
_atom_site_aniso_U_11
_atom_site_aniso_U_22
_atom_site_aniso_U_33
_atom_site_aniso_U_23
_atom_site_aniso_U_13
_atom_site_aniso_U_12
Si1 0.0391(3) 0.0239(2) 0.0427(2) 0.00078(14) 0.00812(19) -0.00150(14)
Si2 0.0406(3) 0.0374(2) 0.0415(2) -0.01041(16) 0.0093(2) 0.00182(16)
O1 0.0714(9) 0.0281(5) 0.0481(6) -0.0035(4) 0.0331(6) -0.0065(5)
O2 0.0537(7) 0.0278(5) 0.0407(6) -0.0016(4) 0.0182(5) -0.0085(4)
O3 0.0521(7) 0.0310(5) 0.0445(6) -0.0084(4) 0.0202(5) -0.0042(5)
C1 0.0337(7) 0.0256(6) 0.0378(7) -0.0004(5) 0.0089(6) -0.0005(5)
C2 0.0364(8) 0.0277(6) 0.0370(7) 0.0002(5) 0.0129(6) -0.0003(5)
C3 0.0400(8) 0.0255(6) 0.0357(7) -0.0017(5) 0.0102(6) -0.0008(5)
C4 0.0349(7) 0.0268(6) 0.0354(7) 0.0015(5) 0.0075(6) -0.0026(5)
C5 0.0381(8) 0.0332(7) 0.0348(7) -0.0023(5) 0.0125(6) -0.0025(5)
C6 0.0340(7) 0.0296(6) 0.0364(7) -0.0046(5) 0.0088(6) -0.0006(5)
C7 0.0701(13) 0.0343(8) 0.0452(9) -0.0048(6) 0.0289(9) -0.0019(7)
C8 0.0595(11) 0.0276(7) 0.0425(8) -0.0022(6) 0.0158(7) -0.0079(6)
C9 0.0534(10) 0.0404(8) 0.0386(8) -0.0089(6) 0.0128(7) -0.0014(7)
C10 0.0635(12) 0.0369(8) 0.0422(8) 0.0043(6) 0.0121(8) -0.0129(7)
C11 0.0534(11) 0.0342(8) 0.0795(14) 0.0055(8) -0.0013(10) 0.0062(7)
C12 0.0399(8) 0.0277(6) 0.0464(8) -0.0069(6) 0.0133(7) -0.0027(6)
C13 0.0493(11) 0.0709(13) 0.0528(10) -0.0089(9) 0.0137(9) 0.0145(9)
C14 0.0650(12) 0.0502(10) 0.0470(9) 0.0025(8) 0.0050(9) 0.0050(8)
C15 0.0536(12) 0.0611(12) 0.0745(14) -0.0292(10) -0.0039(10) 0.0020(9)

loop_
_atom_type_symbol
_atom_type_description
_atom_type_scat_dispersion_real
_atom_type_scat_dispersion_imag
_atom_type_scat_source
C C 0.0033 0.0016 'International Tables Vol C Tables 4.2.6.8 and 6.1.1.4'
H H 0.0000 0.0000 'International Tables Vol C Tables 4.2.6.8 and 6.1.1.4'
O O 0.0106 0.0060 'International Tables Vol C Tables 4.2.6.8 and 6.1.1.4'
Si Si 0.0817 0.0704 'International Tables Vol C Tables 4.2.6.8 and 6.1.1.4'

loop_
_geom_angle_atom_site_label_1
_geom_angle_atom_site_label_2
_geom_angle_atom_site_label_3
_geom_angle
C10 Si1 C12 107.55(8)
C10 Si1 C11 107.24(10)
C12 Si1 C11 108.14(9)
C10 Si1 C1 113.02(7)
C12 Si1 C1 112.25(7)
C11 Si1 C1 108.42(8)
C13 Si2 C12 110.38(9)
C13 Si2 C14 108.60(10)
C12 Si2 C14 111.03(9)
C13 Si2 C15 109.63(11)
C12 Si2 C15 108.29(9)
C14 Si2 C15 108.88(11)
C2 O1 C7 118.43(12)
C4 O2 C8 116.62(12)
C6 O3 C9 117.99(12)
C2 C1 C6 115.13(12)
C2 C1 Si1 126.39(11)
C6 C1 Si1 118.42(10)
O1 C2 C3 121.11(13)
O1 C2 C1 115.90(12)
C3 C2 C1 122.99(14)
C4 C3 C2 118.69(13)
O2 C4 C3 123.62(13)
O2 C4 C5 115.08(13)
C3 C4 C5 121.28(13)
C6 C5 C4 118.01(14)
O3 C6 C5 122.02(14)
O3 C6 C1 114.07(12)
C5 C6 C1 123.89(13)
Si2 C12 Si1 122.58(8)

loop_
_geom_bond_atom_site_label_1
_geom_bond_atom_site_label_2
_geom_bond_distance
Si1 C10 1.8745(19)
Si1 C12 1.8769(17)
Si1 C11 1.8846(19)
Si1 C1 1.9002(14)
Si2 C13 1.871(2)
Si2 C12 1.8734(18)
Si2 C14 1.874(2)
Si2 C15 1.880(2)
O1 C2 1.3701(18)
O1 C7 1.4284(18)
O2 C4 1.3733(17)
O2 C8 1.4341(18)
O3 C6 1.3781(17)
O3 C9 1.421(2)
C1 C2 1.4070(19)
C1 C6 1.407(2)
C2 C3 1.4030(19)
C3 C4 1.385(2)
C4 C5 1.397(2)
C5 C6 1.392(2)

loop_
_geom_torsion_atom_site_label_1
_geom_torsion_atom_site_label_2
_geom_torsion_atom_site_label_3
_geom_torsion_atom_site_label_4
_geom_torsion
C10 Si1 C1 C2 -7.32(17)
C12 Si1 C1 C2 -129.18(14)
C11 Si1 C1 C2 111.42(16)
C10 Si1 C1 C6 175.61(12)
C12 Si1 C1 C6 53.75(14)
C11 Si1 C1 C6 -65.65(15)
C7 O1 C2 C3 -0.3(2)
C7 O1 C2 C1 -179.80(16)
C6 C1 C2 O1 179.49(13)
Si1 C1 C2 O1 2.3(2)
C6 C1 C2 C3 0.0(2)
Si1 C1 C2 C3 -177.13(12)
O1 C2 C3 C4 -179.33(14)
C1 C2 C3 C4 0.1(2)
C8 O2 C4 C3 1.6(2)
C8 O2 C4 C5 -179.68(14)
C2 C3 C4 O2 178.55(14)
C2 C3 C4 C5 -0.1(2)
O2 C4 C5 C6 -178.82(14)
C3 C4 C5 C6 -0.1(2)
C9 O3 C6 C5 7.1(2)
C9 O3 C6 C1 -173.96(14)
C4 C5 C6 O3 179.09(14)
C4 C5 C6 C1 0.2(2)
C2 C1 C6 O3 -179.15(13)
Si1 C1 C6 O3 -1.75(18)
C2 C1 C6 C5 -0.2(2)
Si1 C1 C6 C5 177.21(12)
C13 Si2 C12 Si1 51.43(13)
C14 Si2 C12 Si1 -69.07(13)
C15 Si2 C12 Si1 171.45(12)
C10 Si1 C12 Si2 -71.37(12)
C11 Si1 C12 Si2 173.12(11)
C1 Si1 C12 Si2 53.56(12)
